data_4102518
loop_
_publ_author_name
'Atsuya Muranaka'
'Mitsuhiro Yonehara'
'Masanobu Uchiyama'

_publ_section_title
;
 Azulenocyanine: A New Family of Phthalocyanines with Intense Near-IR
 Absorption
;
_journal_name_full 'Journal of the American Chemical Society'
_journal_page_first 7844
_journal_page_last 7845
_journal_paper_doi 10.1021/ja101818g
_journal_volume 132
_journal_year 2010
_chemical_formula_moiety 'C20 H22 N2'
_chemical_formula_sum 'C20 H22 N2'
_chemical_formula_weight 290.40
_chemical_name_systematic
; 
 ? 
;
_space_group_IT_number 15
_symmetry_cell_setting monoclinic
_symmetry_Int_Tables_number 15
_symmetry_space_group_name_Hall '-C 2yc'
_symmetry_space_group_name_H-M 'C 1 2/c 1'
_atom_sites_solution_hydrogens geom
_atom_sites_solution_primary direct
_atom_sites_solution_secondary difmap
_audit_creation_method SHELXL-97
_cell_angle_alpha 90
_cell_angle_beta 113.601(8)
_cell_angle_gamma 90
_cell_formula_units_Z 8
_cell_length_a 28.618(11)
_cell_length_b 8.227(3)
_cell_length_c 14.935(6)
_cell_measurement_reflns_used 6231
_cell_measurement_temperature 90
_cell_measurement_theta_max 33.1
_cell_measurement_theta_min 2.6
_cell_volume 3222(2)
_computing_cell_refinement CrystalClear
_computing_data_collection CrystalClear
_computing_data_reduction CrystalClear
_computing_molecular_graphics 'ORTEP-3 for Windows'
_computing_publication_material 'SHELXL-97 (Sheldrick, 2008)'
_computing_structure_refinement 'SHELXL-97 (Sheldrick, 2008)'
_computing_structure_solution SIR2004
_diffrn_ambient_temperature 90
_diffrn_detector_area_resol_mean 7.31
_diffrn_measured_fraction_theta_full 0.992
_diffrn_measured_fraction_theta_max 0.992
_diffrn_measurement_device_type 'Rigaku AFC-8 with Saturn CCD'
_diffrn_measurement_method \w-scan
_diffrn_radiation_monochromator graphite
_diffrn_radiation_source 'fine-focus rotating anode'
_diffrn_radiation_type MoK\a
_diffrn_radiation_wavelength 0.71073
_diffrn_reflns_av_R_equivalents 0.0504
_diffrn_reflns_av_sigmaI/netI 0.0460
_diffrn_reflns_limit_h_max 42
_diffrn_reflns_limit_h_min -41
_diffrn_reflns_limit_k_max 12
_diffrn_reflns_limit_k_min -12
_diffrn_reflns_limit_l_max 21
_diffrn_reflns_limit_l_min -21
_diffrn_reflns_number 26330
_diffrn_reflns_theta_full 31.50
_diffrn_reflns_theta_max 31.50
_diffrn_reflns_theta_min 2.59
_diffrn_standards_number 0
_exptl_absorpt_coefficient_mu 0.070
_exptl_absorpt_correction_T_max 0.992
_exptl_absorpt_correction_T_min 0.980
_exptl_absorpt_correction_type numerical
_exptl_absorpt_process_details
; 
    Higashi, T. (1999). Program for Absorption Correction. 
    Rigaku Corporation, Tokyo, Japan. 
;
_exptl_crystal_colour green
_exptl_crystal_density_diffrn 1.197
_exptl_crystal_density_method 'not measured'
_exptl_crystal_description platelet
_exptl_crystal_F_000 1248
_exptl_crystal_size_max 0.29
_exptl_crystal_size_mid 0.28
_exptl_crystal_size_min 0.12
_refine_diff_density_max 0.368
_refine_diff_density_min -0.255
_refine_diff_density_rms 0.052
_refine_ls_extinction_method none
_refine_ls_goodness_of_fit_ref 1.089
_refine_ls_hydrogen_treatment constr
_refine_ls_matrix_type full
_refine_ls_number_parameters 210
_refine_ls_number_reflns 5307
_refine_ls_number_restraints 0
_refine_ls_restrained_S_all 1.089
_refine_ls_R_factor_all 0.0719
_refine_ls_R_factor_gt 0.0531
_refine_ls_shift/su_max 0.001
_refine_ls_shift/su_mean 0.000
_refine_ls_structure_factor_coef Fsqd
_refine_ls_weighting_details 'calc w=1/[\s^2^(Fo^2^)+(0.0700P)^2^+1.1747P] where P=(Fo^2^+2Fc^2^)/3'
_refine_ls_weighting_scheme calc
_refine_ls_wR_factor_gt 0.1336
_refine_ls_wR_factor_ref 0.1451
_reflns_number_gt 3923
_reflns_number_total 5307
_reflns_threshold_expression I>2\s(I)
_cod_data_source_file ja101818g_si_002.cif
_cod_data_source_block yonehara090929
_cod_original_sg_symbol_H-M 'C 2/c'
_cod_database_code 4102518

loop_
_symmetry_equiv_pos_as_xyz
'x, y, z'
'-x, y, -z+1/2'
'x+1/2, y+1/2, z'
'-x+1/2, y+1/2, -z+1/2'
'-x, -y, -z'
'x, -y, z-1/2'
'-x+1/2, -y+1/2, -z'
'x+1/2, -y+1/2, z-1/2'

loop_
_atom_site_label
_atom_site_type_symbol
_atom_site_fract_x
_atom_site_fract_y
_atom_site_fract_z
_atom_site_U_iso_or_equiv
_atom_site_adp_type
_atom_site_occupancy
_atom_site_symmetry_multiplicity
_atom_site_calc_flag
_atom_site_refinement_flags
N1 N 0.73517(5) 0.21466(18) -0.30210(8) 0.0360(3) Uani 1 1 d .
N2 N 0.66544(4) -0.06724(16) -0.20940(9) 0.0314(3) Uani 1 1 d .
C1 C 0.84981(4) 0.24046(14) 0.03145(8) 0.0150(2) Uani 1 1 d .
C2 C 0.81701(4) 0.25067(14) -0.06528(8) 0.0170(2) Uani 1 1 d .
H2 H 0.8254 0.3317 -0.1017 0.020 Uiso 1 1 calc R
C3 C 0.77372(4) 0.16138(15) -0.11777(8) 0.0182(2) Uani 1 1 d .
C4 C 0.75011(4) 0.04291(14) -0.08310(9) 0.0182(2) Uani 1 1 d .
C5 C 0.76627(4) -0.02276(15) 0.00818(9) 0.0197(2) Uani 1 1 d .
H5 H 0.7437 -0.0990 0.0174 0.024 Uiso 1 1 calc R
C6 C 0.81119(4) 0.00608(14) 0.08986(9) 0.0183(2) Uani 1 1 d .
H6 H 0.8165 -0.0626 0.1442 0.022 Uiso 1 1 calc R
C7 C 0.84853(4) 0.11735(13) 0.10368(8) 0.0152(2) Uani 1 1 d .
C8 C 0.89241(4) 0.14229(13) 0.18971(8) 0.0153(2) Uani 1 1 d .
C9 C 0.91734(4) 0.27446(14) 0.17282(8) 0.0160(2) Uani 1 1 d .
H9 H 0.9478 0.3189 0.2203 0.019 Uiso 1 1 calc R
C10 C 0.89285(4) 0.33594(13) 0.07826(8) 0.0151(2) Uani 1 1 d .
C11 C 0.75134(5) 0.19301(17) -0.22005(9) 0.0245(3) Uani 1 1 d .
C12 C 0.70281(5) -0.01871(16) -0.15325(9) 0.0219(3) Uani 1 1 d .
C13 C 0.91209(4) 0.04288(14) 0.28212(8) 0.0179(2) Uani 1 1 d .
C14 C 0.87356(5) 0.02896(19) 0.32748(9) 0.0279(3) Uani 1 1 d .
H14A H 0.8599 0.1369 0.3311 0.042 Uiso 1 1 calc R
H14B H 0.8901 -0.0165 0.3934 0.042 Uiso 1 1 calc R
H14C H 0.8456 -0.0425 0.2873 0.042 Uiso 1 1 calc R
C15 C 0.92660(5) -0.12459(15) 0.25884(10) 0.0250(3) Uani 1 1 d .
H15A H 0.8960 -0.1804 0.2135 0.037 Uiso 1 1 calc R
H15B H 0.9419 -0.1879 0.3192 0.037 Uiso 1 1 calc R
H15C H 0.9512 -0.1135 0.2288 0.037 Uiso 1 1 calc R
C16 C 0.95965(5) 0.12040(16) 0.35717(9) 0.0261(3) Uani 1 1 d .
H16A H 0.9858 0.1278 0.3306 0.039 Uiso 1 1 calc R
H16B H 0.9724 0.0539 0.4166 0.039 Uiso 1 1 calc R
H16C H 0.9515 0.2296 0.3728 0.039 Uiso 1 1 calc R
C17 C 0.91215(4) 0.47704(14) 0.03872(8) 0.0163(2) Uani 1 1 d .
C18 C 0.87232(5) 0.61004(15) 0.00127(10) 0.0229(3) Uani 1 1 d .
H18A H 0.8425 0.5689 -0.0541 0.034 Uiso 1 1 calc R
H18B H 0.8867 0.7033 -0.0199 0.034 Uiso 1 1 calc R
H18C H 0.8620 0.6439 0.0536 0.034 Uiso 1 1 calc R
C19 C 0.92789(5) 0.41907(17) -0.04180(9) 0.0226(3) Uani 1 1 d .
H19A H 0.9528 0.3310 -0.0169 0.034 Uiso 1 1 calc R
H19B H 0.9432 0.5095 -0.0633 0.034 Uiso 1 1 calc R
H19C H 0.8978 0.3793 -0.0971 0.034 Uiso 1 1 calc R
C20 C 0.95881(4) 0.55024(15) 0.11907(9) 0.0196(2) Uani 1 1 d .
H20A H 0.9502 0.5832 0.1737 0.029 Uiso 1 1 calc R
H20B H 0.9701 0.6454 0.0936 0.029 Uiso 1 1 calc R
H20C H 0.9862 0.4694 0.1418 0.029 Uiso 1 1 calc R

loop_
_atom_site_aniso_label
_atom_site_aniso_U_11
_atom_site_aniso_U_22
_atom_site_aniso_U_33
_atom_site_aniso_U_23
_atom_site_aniso_U_13
_atom_site_aniso_U_12
N1 0.0251(6) 0.0559(8) 0.0205(6) 0.0024(5) 0.0023(4) -0.0132(5)
N2 0.0212(5) 0.0407(7) 0.0277(6) -0.0062(5) 0.0049(5) -0.0088(5)
C1 0.0140(5) 0.0167(5) 0.0138(5) -0.0015(4) 0.0048(4) 0.0000(4)
C2 0.0136(5) 0.0210(5) 0.0145(5) -0.0005(4) 0.0038(4) -0.0007(4)
C3 0.0132(5) 0.0246(6) 0.0145(5) -0.0025(4) 0.0032(4) -0.0003(4)
C4 0.0133(5) 0.0208(5) 0.0191(5) -0.0062(4) 0.0051(4) -0.0023(4)
C5 0.0164(5) 0.0206(6) 0.0211(6) -0.0032(4) 0.0065(4) -0.0046(4)
C6 0.0184(5) 0.0190(5) 0.0173(5) -0.0012(4) 0.0068(4) -0.0019(4)
C7 0.0156(5) 0.0153(5) 0.0144(5) -0.0020(4) 0.0056(4) 0.0000(4)
C8 0.0161(5) 0.0151(5) 0.0139(5) -0.0009(4) 0.0051(4) 0.0008(4)
C9 0.0145(5) 0.0165(5) 0.0144(5) -0.0018(4) 0.0031(4) -0.0012(4)
C10 0.0133(5) 0.0161(5) 0.0146(5) -0.0013(4) 0.0043(4) 0.0000(4)
C11 0.0149(5) 0.0345(7) 0.0203(6) -0.0016(5) 0.0032(4) -0.0068(5)
C12 0.0171(5) 0.0266(6) 0.0217(6) -0.0035(5) 0.0073(4) -0.0027(4)
C13 0.0178(5) 0.0176(5) 0.0154(5) 0.0016(4) 0.0038(4) -0.0012(4)
C14 0.0282(7) 0.0384(8) 0.0180(6) 0.0017(5) 0.0102(5) -0.0022(5)
C15 0.0273(6) 0.0188(6) 0.0266(6) 0.0043(5) 0.0084(5) 0.0022(5)
C16 0.0264(6) 0.0264(6) 0.0168(6) 0.0050(5) -0.0004(5) -0.0061(5)
C17 0.0141(5) 0.0178(5) 0.0152(5) 0.0010(4) 0.0039(4) -0.0014(4)
C18 0.0183(5) 0.0207(6) 0.0255(6) 0.0068(5) 0.0045(5) 0.0013(4)
C19 0.0204(5) 0.0302(7) 0.0181(6) -0.0005(5) 0.0086(4) -0.0039(5)
C20 0.0174(5) 0.0188(5) 0.0189(5) 0.0008(4) 0.0036(4) -0.0036(4)

loop_
_atom_type_symbol
_atom_type_description
_atom_type_scat_dispersion_real
_atom_type_scat_dispersion_imag
_atom_type_scat_source
C C 0.0033 0.0016 'International Tables Vol C Tables 4.2.6.8 and 6.1.1.4'
H H 0.0000 0.0000 'International Tables Vol C Tables 4.2.6.8 and 6.1.1.4'
N N 0.0061 0.0033 'International Tables Vol C Tables 4.2.6.8 and 6.1.1.4'

loop_
_geom_angle_atom_site_label_1
_geom_angle_atom_site_label_2
_geom_angle_atom_site_label_3
_geom_angle
C2 C1 C10 126.06(11)
C2 C1 C7 126.71(10)
C10 C1 C7 107.06(10)
C1 C2 C3 130.04(11)
C1 C2 H2 115.0
C3 C2 H2 115.0
C2 C3 C4 128.08(11)
C2 C3 C11 115.29(11)
C4 C3 C11 116.62(10)
C5 C4 C3 128.73(11)
C5 C4 C12 115.71(11)
C3 C4 C12 115.55(11)
C4 C5 C6 129.24(11)
C4 C5 H5 115.4
C6 C5 H5 115.4
C7 C6 C5 129.91(12)
C7 C6 H6 115.0
C5 C6 H6 115.0
C6 C7 C8 126.68(11)
C6 C7 C1 126.41(10)
C8 C7 C1 106.88(10)
C9 C8 C7 106.63(10)
C9 C8 C13 124.42(10)
C7 C8 C13 128.86(10)
C8 C9 C10 112.60(10)
C8 C9 H9 123.7
C10 C9 H9 123.7
C1 C10 C9 106.78(10)
C1 C10 C17 128.99(10)
C9 C10 C17 124.22(10)
N1 C11 C3 177.02(15)
N2 C12 C4 179.48(15)
C8 C13 C14 112.30(10)
C8 C13 C16 110.18(10)
C14 C13 C16 107.50(11)
C8 C13 C15 108.61(10)
C14 C13 C15 110.43(11)
C16 C13 C15 107.72(10)
C13 C14 H14A 109.5
C13 C14 H14B 109.5
H14A C14 H14B 109.5
C13 C14 H14C 109.5
H14A C14 H14C 109.5
H14B C14 H14C 109.5
C13 C15 H15A 109.5
C13 C15 H15B 109.5
H15A C15 H15B 109.5
C13 C15 H15C 109.5
H15A C15 H15C 109.5
H15B C15 H15C 109.5
C13 C16 H16A 109.5
C13 C16 H16B 109.5
H16A C16 H16B 109.5
C13 C16 H16C 109.5
H16A C16 H16C 109.5
H16B C16 H16C 109.5
C10 C17 C18 111.22(10)
C10 C17 C20 109.94(9)
C18 C17 C20 107.39(10)
C10 C17 C19 109.88(10)
C18 C17 C19 110.60(10)
C20 C17 C19 107.72(10)
C17 C18 H18A 109.5
C17 C18 H18B 109.5
H18A C18 H18B 109.5
C17 C18 H18C 109.5
H18A C18 H18C 109.5
H18B C18 H18C 109.5
C17 C19 H19A 109.5
C17 C19 H19B 109.5
H19A C19 H19B 109.5
C17 C19 H19C 109.5
H19A C19 H19C 109.5
H19B C19 H19C 109.5
C17 C20 H20A 109.5
C17 C20 H20B 109.5
H20A C20 H20B 109.5
C17 C20 H20C 109.5
H20A C20 H20C 109.5
H20B C20 H20C 109.5

loop_
_geom_bond_atom_site_label_1
_geom_bond_atom_site_label_2
_geom_bond_distance
N1 C11 1.1372(17)
N2 C12 1.1351(16)
C1 C2 1.3744(16)
C1 C10 1.3906(15)
C1 C7 1.4909(16)
C2 C3 1.3825(16)
C2 H2 0.9500
C3 C4 1.3981(17)
C3 C11 1.4241(17)
C4 C5 1.3637(18)
C4 C12 1.4322(16)
C5 C6 1.3933(16)
C5 H5 0.9500
C6 C7 1.3588(16)
C6 H6 0.9500
C7 C8 1.4064(15)
C8 C9 1.3780(16)
C8 C13 1.5061(16)
C9 C10 1.3959(16)
C9 H9 0.9500
C10 C17 1.5042(16)
C13 C14 1.5122(18)
C13 C16 1.5146(17)
C13 C15 1.5190(18)
C14 H14A 0.9800
C14 H14B 0.9800
C14 H14C 0.9800
C15 H15A 0.9800
C15 H15B 0.9800
C15 H15C 0.9800
C16 H16A 0.9800
C16 H16B 0.9800
C16 H16C 0.9800
C17 C18 1.5163(17)
C17 C20 1.5175(16)
C17 C19 1.5199(17)
C18 H18A 0.9800
C18 H18B 0.9800
C18 H18C 0.9800
C19 H19A 0.9800
C19 H19B 0.9800
C19 H19C 0.9800
C20 H20A 0.9800
C20 H20B 0.9800
C20 H20C 0.9800

loop_
_geom_torsion_atom_site_label_1
_geom_torsion_atom_site_label_2
_geom_torsion_atom_site_label_3
_geom_torsion_atom_site_label_4
_geom_torsion
C10 C1 C2 C3 179.82(12)
C7 C1 C2 C3 5.1(2)
C1 C2 C3 C4 4.8(2)
C1 C2 C3 C11 -173.93(12)
C2 C3 C4 C5 -6.3(2)
C11 C3 C4 C5 172.43(13)
C2 C3 C4 C12 174.37(12)
C11 C3 C4 C12 -6.94(16)
C3 C4 C5 C6 -2.6(2)
C12 C4 C5 C6 176.81(12)
C4 C5 C6 C7 7.0(2)
C5 C6 C7 C8 178.12(12)
C5 C6 C7 C1 0.5(2)
C2 C1 C7 C6 -8.64(19)
C10 C1 C7 C6 175.85(11)
C2 C1 C7 C8 173.35(11)
C10 C1 C7 C8 -2.16(12)
C6 C7 C8 C9 -175.64(11)
C1 C7 C8 C9 2.36(12)
C6 C7 C8 C13 7.8(2)
C1 C7 C8 C13 -174.21(11)
C7 C8 C9 C10 -1.81(13)
C13 C8 C9 C10 174.95(10)
C2 C1 C10 C9 -174.47(11)
C7 C1 C10 C9 1.07(12)
C2 C1 C10 C17 4.3(2)
C7 C1 C10 C17 179.86(11)
C8 C9 C10 C1 0.42(14)
C8 C9 C10 C17 -178.44(10)
C9 C8 C13 C14 126.24(13)
C7 C8 C13 C14 -57.75(16)
C9 C8 C13 C16 6.43(16)
C7 C8 C13 C16 -177.56(12)
C9 C8 C13 C15 -111.34(13)
C7 C8 C13 C15 64.67(16)
C1 C10 C17 C18 57.51(16)
C9 C10 C17 C18 -123.90(12)
C1 C10 C17 C20 176.32(11)
C9 C10 C17 C20 -5.09(16)
C1 C10 C17 C19 -65.29(15)
C9 C10 C17 C19 113.31(12)
